data_4334996
loop_
_publ_author_name
'Hayato Ikeda'
'Akitaka Ito'
'Eri Sakuda'
'Noboru Kitamura'
'Tsutomu Takayama'
'Tsutomu Sekine'
'Atsushi Shinohara'
'Takashi Yoshimura'

_publ_section_title
;
 Excited-State Characteristics of Tetracyanidonitridorhenium(V) and
 -technetium(V) Complexes with N-Heteroaromatic Ligands
;
_journal_name_full 'Inorganic Chemistry'
_journal_page_first 6319
_journal_page_last 6327
_journal_paper_doi 10.1021/ic302463v
_journal_volume 52
_journal_year 2013
_chemical_formula_moiety 'C62 H50 N7 O P2 Re'
_chemical_formula_sum 'C62 H50 N7 O P2 Re'
_chemical_formula_weight 1157.28
_space_group_IT_number 62
_symmetry_cell_setting orthorhombic
_symmetry_Int_Tables_number 62
_symmetry_space_group_name_Hall '-P 2ac 2n'
_symmetry_space_group_name_H-M 'P n m a'
_atom_sites_solution_hydrogens geom
_atom_sites_solution_primary direct
_atom_sites_solution_secondary difmap
_cell_angle_alpha 90.0000
_cell_angle_beta 90.0000
_cell_angle_gamma 90.0000
_cell_formula_units_Z 4
_cell_length_a 17.3282(6)
_cell_length_b 23.0629(6)
_cell_length_c 13.5233(4)
_cell_measurement_reflns_used 38065
_cell_measurement_temperature 170
_cell_measurement_theta_max 27.47
_cell_measurement_theta_min 3.02
_cell_volume 5404.4(3)
_computing_cell_refinement 'RAPID AUTO'
_computing_data_collection 'RAPID AUTO (Rigaku, ????)'
_computing_data_reduction 'RAPID AUTO'
_computing_molecular_graphics 'CrystalStructure 4.0'
_computing_publication_material 'CrystalStructure 4.0 (Rigaku, 2010)'
_computing_structure_refinement 'SHELXL97 (Sheldrick, 2008)'
_computing_structure_solution 'DIRDIF99-PATTY (Gould, et al., 1999)'
_diffrn_ambient_temperature 170
_diffrn_detector_area_resol_mean 10.000
_diffrn_measured_fraction_theta_full 0.997
_diffrn_measured_fraction_theta_max 0.997
_diffrn_measurement_device_type 'Rigaku R-AXIS RAPID'
_diffrn_measurement_method \w
_diffrn_radiation_type 'Mo K\a'
_diffrn_radiation_wavelength 0.71075
_diffrn_reflns_av_R_equivalents 0.0993
_diffrn_reflns_limit_h_max 22
_diffrn_reflns_limit_h_min -22
_diffrn_reflns_limit_k_max 29
_diffrn_reflns_limit_k_min -29
_diffrn_reflns_limit_l_max 17
_diffrn_reflns_limit_l_min -17
_diffrn_reflns_number 50576
_diffrn_reflns_theta_full 27.49
_diffrn_reflns_theta_max 27.48
_diffrn_standards_number 0
_exptl_absorpt_coefficient_mu 2.357
_exptl_absorpt_correction_T_max 0.772
_exptl_absorpt_correction_T_min 0.618
_exptl_absorpt_correction_type refdelf
_exptl_absorpt_process_details '(Walker & Stuart, 1983)'
_exptl_crystal_colour yellow
_exptl_crystal_density_diffrn 1.422
_exptl_crystal_description prism
_exptl_crystal_F_000 2336.00
_exptl_crystal_size_max 0.620
_exptl_crystal_size_mid 0.290
_exptl_crystal_size_min 0.110
_refine_diff_density_max 1.130
_refine_diff_density_min -0.710
_refine_ls_extinction_method none
_refine_ls_goodness_of_fit_ref 0.848
_refine_ls_hydrogen_treatment constr
_refine_ls_number_parameters 352
_refine_ls_number_reflns 6350
_refine_ls_number_restraints 0
_refine_ls_R_factor_gt 0.0365
_refine_ls_shift/su_max 0.000
_refine_ls_structure_factor_coef Fsqd
_refine_ls_weighting_details 'w = 1/[\s^2^(Fo^2^)+(0.0368P)^2^+11.7068P] where P=(Fo^2^+2Fc^2^)/3'
_refine_ls_weighting_scheme calc
_refine_ls_wR_factor_ref 0.0770
_reflns_number_gt 5587
_reflns_number_total 6350
_reflns_threshold_expression F^2^>2.0\s(F^2^)
_cod_data_source_file ic302463v_si_002_05.cif
_cod_data_source_block (PPh4)2[ReN(CN)4(py)]
_cod_database_code 4334996

loop_
_symmetry_equiv_pos_site_id
_symmetry_equiv_pos_as_xyz
1 +X,+Y,+Z
2 1/2-X,1/2+Y,1/2+Z
3 +X,1/2-Y,+Z
4 1/2-X,-Y,1/2+Z
5 -X,-Y,-Z
6 1/2+X,1/2-Y,1/2-Z
7 -X,1/2+Y,-Z
8 1/2+X,+Y,1/2-Z

loop_
_atom_site_label
_atom_site_type_symbol
_atom_site_fract_x
_atom_site_fract_y
_atom_site_fract_z
_atom_site_U_iso_or_equiv
_atom_site_adp_type
_atom_site_occupancy
_atom_site_symmetry_multiplicity
_atom_site_calc_flag
_atom_site_refinement_flags
Re1 Re -0.015711(8) 0.7500 0.823052(11) 0.01808(6) Uani 1.0 4 d .
P1 P 0.20811(4) 0.45963(3) 0.67364(6) 0.02210(15) Uani 1.0 8 d .
O1 O 0.0652(2) 0.2500 0.7289(3) 0.0467(9) Uani 1.0 4 d .
N1 N -0.1101(2) 0.7500 0.8036(3) 0.0278(8) Uani 1.0 4 d .
N2 N 0.0475(2) 0.7500 0.5959(3) 0.0310(8) Uani 1.0 4 d .
N3 N 0.00725(17) 0.60959(13) 0.8204(2) 0.0352(7) Uani 1.0 8 d .
N4 N -0.0216(2) 0.7500 1.0636(3) 0.0375(10) Uani 1.0 4 d .
N5 N 0.1290(2) 0.7500 0.8610(3) 0.0240(7) Uani 1.0 4 d .
N7 N 0.2261(2) 0.2500 0.7718(4) 0.0433(11) Uani 1.0 4 d .
C1 C 0.0251(2) 0.7500 0.6765(3) 0.0226(9) Uani 1.0 4 d .
C2 C 0.00021(17) 0.65900(13) 0.8234(2) 0.0235(6) Uani 1.0 8 d .
C3 C -0.0190(2) 0.7500 0.9785(3) 0.0246(9) Uani 1.0 4 d .
C4 C 0.1693(3) 0.70172(16) 0.8714(4) 0.0586(13) Uani 1.0 8 d .
C5 C 0.2469(3) 0.70000(17) 0.8938(5) 0.0664(15) Uani 1.0 8 d .
C6 C 0.2864(3) 0.7500 0.9041(4) 0.0375(11) Uani 1.0 4 d .
C7 C 0.21697(17) 0.53583(12) 0.6505(3) 0.0240(6) Uani 1.0 8 d .
C8 C 0.28676(19) 0.56369(13) 0.6710(3) 0.0306(7) Uani 1.0 8 d .
C9 C 0.2915(3) 0.62363(14) 0.6637(3) 0.0410(9) Uani 1.0 8 d .
C10 C 0.2280(3) 0.65524(14) 0.6349(4) 0.0477(10) Uani 1.0 8 d .
C11 C 0.1589(2) 0.62799(14) 0.6131(4) 0.0446(9) Uani 1.0 8 d .
C12 C 0.15282(18) 0.56836(13) 0.6212(3) 0.0338(8) Uani 1.0 8 d .
C13 C 0.16295(17) 0.44956(12) 0.7912(3) 0.0244(6) Uani 1.0 8 d .
C14 C 0.12195(18) 0.49487(13) 0.8349(3) 0.0285(7) Uani 1.0 8 d .
C15 C 0.08732(19) 0.48645(14) 0.9259(3) 0.0353(8) Uani 1.0 8 d .
C16 C 0.0927(2) 0.43338(15) 0.9733(3) 0.0378(8) Uani 1.0 8 d .
C17 C 0.1330(2) 0.38788(15) 0.9298(3) 0.0373(8) Uani 1.0 8 d .
C18 C 0.1684(2) 0.39576(13) 0.8397(3) 0.0318(7) Uani 1.0 8 d .
C19 C 0.30194(18) 0.42679(12) 0.6786(3) 0.0276(7) Uani 1.0 8 d .
C20 C 0.3351(2) 0.40309(14) 0.5947(3) 0.0383(8) Uani 1.0 8 d .
C21 C 0.4089(3) 0.37995(17) 0.5998(4) 0.0504(11) Uani 1.0 8 d .
C22 C 0.4486(3) 0.37967(18) 0.6867(4) 0.0537(12) Uani 1.0 8 d .
C23 C 0.4168(2) 0.40373(17) 0.7706(4) 0.0493(10) Uani 1.0 8 d .
C24 C 0.34267(19) 0.42705(15) 0.7671(3) 0.0397(8) Uani 1.0 8 d .
C25 C 0.15117(16) 0.42700(12) 0.5777(3) 0.0248(6) Uani 1.0 8 d .
C26 C 0.1479(2) 0.45179(14) 0.4837(3) 0.0340(7) Uani 1.0 8 d .
C27 C 0.1027(3) 0.42631(15) 0.4112(3) 0.0402(8) Uani 1.0 8 d .
C28 C 0.06255(19) 0.37610(15) 0.4298(3) 0.0371(8) Uani 1.0 8 d .
C29 C 0.06673(19) 0.35063(14) 0.5224(3) 0.0356(8) Uani 1.0 8 d .
C30 C 0.11044(18) 0.37594(13) 0.5967(3) 0.0301(7) Uani 1.0 8 d .
C31 C 0.2838(3) 0.2500 0.7051(4) 0.0432(12) Uani 1.0 4 d .
C32 C 0.3604(3) 0.2500 0.7322(5) 0.0483(14) Uani 1.0 4 d .
C33 C 0.3789(3) 0.2500 0.8311(5) 0.0511(15) Uani 1.0 4 d .
C34 C 0.3210(3) 0.2500 0.8988(4) 0.0468(13) Uani 1.0 4 d .
C35 C 0.2462(3) 0.2500 0.8664(4) 0.0432(13) Uani 1.0 4 d .
H4 H 0.1431 0.6659 0.8628 0.0704 Uiso 1.0 8 calc R
H5 H 0.2723 0.6638 0.9020 0.0797 Uiso 1.0 8 calc R
H6 H 0.3401 0.7500 0.9181 0.0449 Uiso 1.0 4 calc R
H8 H 0.3307 0.5417 0.6899 0.0367 Uiso 1.0 8 calc R
H9 H 0.3386 0.6428 0.6786 0.0492 Uiso 1.0 8 calc R
H10 H 0.2317 0.6962 0.6299 0.0573 Uiso 1.0 8 calc R
H11 H 0.1157 0.6502 0.5925 0.0536 Uiso 1.0 8 calc R
H12 H 0.1053 0.5496 0.6069 0.0406 Uiso 1.0 8 calc R
H14 H 0.1179 0.5313 0.8025 0.0342 Uiso 1.0 8 calc R
H15 H 0.0596 0.5173 0.9561 0.0424 Uiso 1.0 8 calc R
H16 H 0.0688 0.4280 1.0358 0.0453 Uiso 1.0 8 calc R
H17 H 0.1361 0.3514 0.9622 0.0447 Uiso 1.0 8 calc R
H18 H 0.1964 0.3649 0.8103 0.0381 Uiso 1.0 8 calc R
H20 H 0.3074 0.4027 0.5340 0.0459 Uiso 1.0 8 calc R
H21 H 0.4320 0.3642 0.5420 0.0605 Uiso 1.0 8 calc R
H22 H 0.4985 0.3628 0.6896 0.0644 Uiso 1.0 8 calc R
H23 H 0.4453 0.4044 0.8306 0.0592 Uiso 1.0 8 calc R
H24 H 0.3201 0.4431 0.8250 0.0477 Uiso 1.0 8 calc R
H26 H 0.1765 0.4859 0.4695 0.0408 Uiso 1.0 8 calc R
H27 H 0.0995 0.4438 0.3478 0.0482 Uiso 1.0 8 calc R
H28 H 0.0320 0.3589 0.3793 0.0445 Uiso 1.0 8 calc R
H29 H 0.0395 0.3156 0.5351 0.0427 Uiso 1.0 8 calc R
H30 H 0.1127 0.3586 0.6604 0.0362 Uiso 1.0 8 calc R
H31 H 0.2712 0.2500 0.6367 0.0518 Uiso 1.0 4 calc R
H32 H 0.3998 0.2500 0.6834 0.0579 Uiso 1.0 4 calc R
H33 H 0.4313 0.2500 0.8517 0.0613 Uiso 1.0 4 calc R
H34 H 0.3323 0.2500 0.9676 0.0562 Uiso 1.0 4 calc R
H35 H 0.2063 0.2500 0.9146 0.0518 Uiso 1.0 4 calc R

loop_
_atom_site_aniso_label
_atom_site_aniso_U_11
_atom_site_aniso_U_22
_atom_site_aniso_U_33
_atom_site_aniso_U_12
_atom_site_aniso_U_13
_atom_site_aniso_U_23
Re1 0.01629(9) 0.01649(9) 0.02146(9) 0.0000 -0.00162(6) 0.0000
P1 0.0195(4) 0.0191(4) 0.0277(4) 0.0011(3) 0.0009(3) -0.0003(3)
O1 0.032(2) 0.077(3) 0.0307(19) 0.0000 0.0026(15) 0.0000
N1 0.0219(19) 0.0222(17) 0.039(3) 0.0000 -0.0030(16) 0.0000
N2 0.037(3) 0.0254(18) 0.031(3) 0.0000 0.0021(17) 0.0000
N3 0.0370(17) 0.0256(15) 0.0428(18) 0.0046(11) 0.0070(12) 0.0037(12)
N4 0.034(3) 0.049(3) 0.029(3) 0.0000 0.0024(17) 0.0000
N5 0.0199(18) 0.0304(18) 0.0218(17) 0.0000 -0.0008(14) 0.0000
N7 0.031(3) 0.044(3) 0.054(3) 0.0000 0.003(2) 0.0000
C1 0.025(3) 0.0152(18) 0.028(3) 0.0000 -0.0048(17) 0.0000
C2 0.0196(14) 0.0245(15) 0.0265(15) 0.0022(11) 0.0015(11) 0.0042(12)
C3 0.021(2) 0.026(2) 0.027(3) 0.0000 0.0043(17) 0.0000
C4 0.029(2) 0.0333(19) 0.114(4) 0.0004(15) -0.017(3) -0.002(3)
C5 0.027(2) 0.044(3) 0.127(5) 0.0079(16) -0.021(3) 0.002(3)
C6 0.020(3) 0.056(3) 0.036(3) 0.0000 -0.0055(19) 0.0000
C7 0.0215(15) 0.0190(13) 0.0315(16) -0.0006(11) 0.0023(12) 0.0001(12)
C8 0.0254(17) 0.0271(15) 0.0392(19) -0.0018(12) 0.0022(13) 0.0001(13)
C9 0.036(2) 0.0302(17) 0.057(3) -0.0123(14) 0.0002(16) 0.0003(16)
C10 0.049(3) 0.0205(15) 0.073(3) -0.0024(15) 0.005(2) 0.0064(17)
C11 0.0345(19) 0.0284(16) 0.071(3) 0.0089(14) 0.0018(18) 0.0103(18)
C12 0.0248(17) 0.0287(15) 0.048(2) -0.0003(12) 0.0002(15) 0.0053(15)
C13 0.0220(15) 0.0228(14) 0.0285(15) -0.0001(11) 0.0000(12) -0.0021(12)
C14 0.0278(17) 0.0252(15) 0.0326(17) 0.0014(12) 0.0034(13) 0.0001(12)
C15 0.0307(18) 0.0382(17) 0.0371(19) 0.0012(14) 0.0067(14) -0.0068(15)
C16 0.0362(19) 0.0478(19) 0.0293(17) -0.0052(15) 0.0032(15) 0.0014(15)
C17 0.042(2) 0.0351(17) 0.0344(18) -0.0039(14) -0.0005(15) 0.0093(15)
C18 0.0384(19) 0.0249(15) 0.0321(18) 0.0030(13) -0.0024(14) 0.0008(13)
C19 0.0214(15) 0.0221(14) 0.0394(18) 0.0036(11) 0.0019(13) 0.0032(13)
C20 0.0348(19) 0.0377(18) 0.042(2) 0.0091(14) 0.0099(15) 0.0067(16)
C21 0.039(3) 0.055(3) 0.058(3) 0.0188(18) 0.0213(19) 0.011(2)
C22 0.028(2) 0.052(3) 0.080(4) 0.0163(17) 0.011(2) 0.024(3)
C23 0.0296(19) 0.053(3) 0.065(3) 0.0083(16) -0.0097(19) 0.006(2)
C24 0.0292(18) 0.0412(19) 0.049(3) 0.0085(14) -0.0069(16) -0.0040(17)
C25 0.0199(15) 0.0257(14) 0.0288(16) 0.0001(11) 0.0010(12) -0.0030(12)
C26 0.0392(19) 0.0324(16) 0.0304(17) -0.0065(14) 0.0012(14) 0.0026(14)
C27 0.048(3) 0.046(2) 0.0270(17) -0.0040(16) -0.0032(15) 0.0000(15)
C28 0.0296(18) 0.0464(19) 0.0354(19) -0.0035(14) -0.0004(14) -0.0109(16)
C29 0.0319(18) 0.0336(16) 0.041(2) -0.0108(13) 0.0040(15) -0.0063(15)
C30 0.0296(17) 0.0279(15) 0.0328(17) -0.0036(12) 0.0066(13) -0.0021(13)
C31 0.048(4) 0.045(3) 0.037(3) 0.0000 0.003(3) 0.0000
C32 0.036(3) 0.047(3) 0.062(4) 0.0000 0.021(3) 0.0000
C33 0.028(3) 0.052(4) 0.073(5) 0.0000 -0.005(3) 0.0000
C34 0.052(4) 0.041(3) 0.048(4) 0.0000 -0.005(3) 0.0000
C35 0.048(4) 0.029(3) 0.053(4) 0.0000 0.017(3) 0.0000

loop_
_atom_type_symbol
_atom_type_description
_atom_type_scat_dispersion_real
_atom_type_scat_dispersion_imag
_atom_type_scat_source
C C 0.0033 0.0016
;
International Tables for Crystallography
(1992, Vol. C, Tables 4.2.6.8 and 6.1.1.4)
;
H H 0.0000 0.0000
;
International Tables for Crystallography
(1992, Vol. C, Table 6.1.1.4)
;
N N 0.0061 0.0033
;
International Tables for Crystallography
(1992, Vol. C, Tables 4.2.6.8 and 6.1.1.4)
;
P P 0.1023 0.0942
;
International Tables for Crystallography
(1992, Vol. C, Tables 4.2.6.8 and 6.1.1.4)
;
Re Re -1.0185 7.2310
;
International Tables for Crystallography
(1992, Vol. C, Tables 4.2.6.8 and 6.1.1.4)
;
O O 0.0106 0.0060
;
International Tables for Crystallography
(1992, Vol. C, Tables 4.2.6.8 and 6.1.1.4)
;

loop_
_geom_angle_atom_site_label_1
_geom_angle_atom_site_label_2
_geom_angle_atom_site_label_3
_geom_angle
_geom_angle_publ_flag
_geom_angle_site_symmetry_1
_geom_angle_site_symmetry_3
N1 Re1 N5 177.57(17) yes . .
N1 Re1 C1 100.50(17) yes . .
N1 Re1 C2 97.41(8) yes . .
N1 Re1 C2 97.41(8) yes . 3_565
N1 Re1 C3 97.58(17) yes . .
N5 Re1 C1 81.93(14) yes . .
N5 Re1 C2 82.64(8) yes . .
N5 Re1 C2 82.64(8) yes . 3_565
N5 Re1 C3 79.99(13) yes . .
C1 Re1 C2 87.62(8) yes . .
C1 Re1 C2 87.62(8) yes . 3_565
C1 Re1 C3 161.92(14) yes . .
C2 Re1 C2 165.02(12) yes . 3_565
C2 Re1 C3 90.07(8) yes . .
C2 Re1 C3 90.07(8) yes 3_565 .
C7 P1 C13 108.69(14) yes . .
C7 P1 C19 110.05(14) yes . .
C7 P1 C25 109.38(14) yes . .
C13 P1 C19 107.96(15) yes . .
C13 P1 C25 110.36(14) yes . .
C19 P1 C25 110.37(14) yes . .
Re1 N5 C4 122.6(2) yes . .
Re1 N5 C4 122.6(2) yes . 3_565
C4 N5 C4 114.8(4) yes . 3_565
C31 N7 C35 116.8(5) yes . .
Re1 C1 N2 180.0(4) yes . .
Re1 C2 N3 177.4(3) yes . .
Re1 C3 N4 179.3(4) yes . .
N5 C4 C5 124.2(4) yes . .
C4 C5 C6 119.6(4) yes . .
C5 C6 C5 117.5(5) yes . 3_565
P1 C7 C8 119.4(3) yes . .
P1 C7 C12 120.5(3) yes . .
C8 C7 C12 119.8(3) yes . .
C7 C8 C9 119.7(3) yes . .
C8 C9 C10 120.1(4) yes . .
C9 C10 C11 120.7(3) yes . .
C10 C11 C12 120.0(4) yes . .
C7 C12 C11 119.7(3) yes . .
P1 C13 C14 120.2(3) yes . .
P1 C13 C18 120.0(3) yes . .
C14 C13 C18 119.8(3) yes . .
C13 C14 C15 119.6(3) yes . .
C14 C15 C16 120.4(3) yes . .
C15 C16 C17 120.3(4) yes . .
C16 C17 C18 119.9(4) yes . .
C13 C18 C17 120.0(3) yes . .
P1 C19 C20 120.7(3) yes . .
P1 C19 C24 119.4(3) yes . .
C20 C19 C24 119.8(3) yes . .
C19 C20 C21 119.6(4) yes . .
C20 C21 C22 120.6(4) yes . .
C21 C22 C23 120.5(4) yes . .
C22 C23 C24 119.7(4) yes . .
C19 C24 C23 119.8(4) yes . .
P1 C25 C26 120.6(3) yes . .
P1 C25 C30 119.8(3) yes . .
C26 C25 C30 119.6(3) yes . .
C25 C26 C27 119.6(3) yes . .
C26 C27 C28 121.0(4) yes . .
C27 C28 C29 119.7(4) yes . .
C28 C29 C30 120.4(3) yes . .
C25 C30 C29 119.8(3) yes . .
N7 C31 C32 122.5(6) yes . .
C31 C32 C33 118.9(6) yes . .
C32 C33 C34 118.9(5) yes . .
C33 C34 C35 118.9(6) yes . .
N7 C35 C34 123.9(5) yes . .

loop_
_geom_bond_atom_site_label_1
_geom_bond_atom_site_label_2
_geom_bond_distance
_geom_bond_publ_flag
_geom_bond_site_symmetry_2
Re1 N1 1.657(4) yes .
Re1 N5 2.560(4) yes .
Re1 C1 2.104(4) yes .
Re1 C2 2.117(3) yes .
Re1 C2 2.117(3) yes 3_565
Re1 C3 2.103(4) yes .
P1 C7 1.792(3) yes .
P1 C13 1.787(4) yes .
P1 C19 1.795(4) yes .
P1 C25 1.796(3) yes .
N2 C1 1.157(6) yes .
N3 C2 1.147(5) yes .
N4 C3 1.152(6) yes .
N5 C4 1.322(5) yes .
N5 C4 1.322(5) yes 3_565
N7 C31 1.347(7) yes .
N7 C35 1.326(8) yes .
C4 C5 1.379(6) yes .
C5 C6 1.349(5) yes .
C7 C8 1.397(5) yes .
C7 C12 1.398(5) yes .
C8 C9 1.388(5) yes .
C9 C10 1.376(6) yes .
C10 C11 1.384(6) yes .
C11 C12 1.384(5) yes .
C13 C14 1.395(5) yes .
C13 C18 1.407(5) yes .
C14 C15 1.382(5) yes .
C15 C16 1.385(5) yes .
C16 C17 1.391(5) yes .
C17 C18 1.376(5) yes .
C19 C20 1.384(5) yes .
C19 C24 1.388(5) yes .
C20 C21 1.389(6) yes .
C21 C22 1.362(7) yes .
C22 C23 1.377(7) yes .
C23 C24 1.394(5) yes .
C25 C26 1.394(5) yes .
C25 C30 1.397(5) yes .
C26 C27 1.385(5) yes .
C27 C28 1.374(5) yes .
C28 C29 1.385(5) yes .
C29 C30 1.388(5) yes .
C31 C32 1.377(8) yes .
C32 C33 1.375(10) yes .
C33 C34 1.358(8) yes .
C34 C35 1.368(8) yes .
